data_8101259
loop_
_publ_author_name
'von Schnering, Hans Georg'
'Kroener, Rudolf'
'Baitinger, Michael'
'Peters, Karl'
'Nesper, Reinhard'
'Grin, Yuri'

_publ_section_title
;
Crystal structure of the defect clathrate Cs~8~Sn~44&#x25CA;2~
;
_journal_issue 2
_journal_name_full 'Zeitschrift f\"ur Kristallographie - New Crystal Structures'
_journal_page_first 205
_journal_page_last 206
_journal_volume 215
_journal_year 2000
_chemical_formula_sum 'Cs8 Sn44'
_chemical_formula_weight 6285.60
_space_group_IT_number 223
_symmetry_cell_setting cubic
_symmetry_space_group_name_Hall '-P 4n 2 3'
_symmetry_space_group_name_H-M 'P m -3 n'
_cell_angle_alpha 90.00
_cell_angle_beta 90.00
_cell_angle_gamma 90.00
_cell_formula_units_Z 1
_cell_length_a 12.1050(10)
_cell_length_b 12.1050(10)
_cell_length_c 12.1050(10)
_cell_measurement_temperature 293(2)
_cell_volume 1773.8(3)
_diffrn_ambient_temperature 293(2)
_exptl_crystal_density_diffrn 6.107
_cod_database_code 8101259

loop_
_symmetry_equiv_pos_as_xyz
'x, y, z'
'y, z, x'
'z, x, y'
'x, y, -z'
'y, z, -x'
'z, x, -y'
'y, -z, -x'
'z, -x, -y'
'-z, x, -y'
'-x, y, -z'
'-y, z, -x'
'x, -y, -z'
'y+1/2, x+1/2, z+1/2'
'z+1/2, y+1/2, x+1/2'
'x+1/2, z+1/2, y+1/2'
'y+1/2, x+1/2, -z+1/2'
'z+1/2, y+1/2, -x+1/2'
'x+1/2, z+1/2, -y+1/2'
'-z+1/2, y+1/2, -x+1/2'
'-x+1/2, z+1/2, -y+1/2'
'x+1/2, -z+1/2, -y+1/2'
'y+1/2, -x+1/2, -z+1/2'
'z+1/2, -y+1/2, -x+1/2'
'-y+1/2, x+1/2, -z+1/2'
'-x, -y, -z'
'-y, -z, -x'
'-z, -x, -y'
'-x, -y, z'
'-y, -z, x'
'-z, -x, y'
'-y, z, x'
'-z, x, y'
'z, -x, y'
'x, -y, z'
'y, -z, x'
'-x, y, z'
'-y-1/2, -x-1/2, -z-1/2'
'-z-1/2, -y-1/2, -x-1/2'
'-x-1/2, -z-1/2, -y-1/2'
'-y-1/2, -x-1/2, z-1/2'
'-z-1/2, -y-1/2, x-1/2'
'-x-1/2, -z-1/2, y-1/2'
'z-1/2, -y-1/2, x-1/2'
'x-1/2, -z-1/2, y-1/2'
'-x-1/2, z-1/2, y-1/2'
'-y-1/2, x-1/2, z-1/2'
'-z-1/2, y-1/2, x-1/2'
'y-1/2, -x-1/2, z-1/2'

loop_
_atom_site_label
_atom_site_type_symbol
_atom_site_fract_x
_atom_site_fract_y
_atom_site_fract_z
_atom_site_U_iso_or_equiv
_atom_site_adp_type
_atom_site_occupancy
_atom_site_symmetry_multiplicity
_atom_site_calc_flag
_atom_site_refinement_flags
_atom_site_disorder_assembly
_atom_site_disorder_group
Cs1 Cs 0.0000 0.0000 0.0000 0.0203(4) Uani 1 2 d S . .
Cs2 Cs 0.2500 0.5000 0.0000 0.0407(4) Uani 1 4 d S . .
Sn1 Sn 0.2500 0.0000 0.5000 0.0168(6) Uani 0.666(4) 4 d SP . .
Sn2 Sn 0.18309(3) 0.18309(3) 0.18309(3) 0.0236(2) Uani 1 16 d S . .
Sn31 Sn 0.0000 0.3066(10) 0.1143(5) 0.0218(10) Uani 0.70(4) 24 d SP . .
Sn32 Sn 0.0000 0.347(2) 0.1346(13) 0.022(3) Uani 0.31(4) 24 d SP . .

loop_
_atom_site_aniso_label
_atom_site_aniso_U_11
_atom_site_aniso_U_22
_atom_site_aniso_U_33
_atom_site_aniso_U_23
_atom_site_aniso_U_13
_atom_site_aniso_U_12
Cs1 0.0203(4) 0.0203(4) 0.0203(4) 0.000 0.000 0.000
Cs2 0.0248(7) 0.0486(6) 0.0486(6) 0.000 0.000 0.000
Sn1 0.0186(10) 0.0159(7) 0.0159(7) 0.000 0.000 0.000
Sn2 0.0236(2) 0.0236(2) 0.0236(2) -0.00396(16) -0.00396(16) -0.00396(16)
Sn31 0.0217(5) 0.022(3) 0.0221(9) -0.0007(13) 0.000 0.000
Sn32 0.0219(13) 0.022(6) 0.022(3) 0.002(3) 0.000 0.000

loop_
_geom_bond_atom_site_label_1
_geom_bond_atom_site_label_2
_geom_bond_distance
_geom_bond_site_symmetry_2
_geom_bond_publ_flag
Cs1 Sn2 3.8388(7) 25 ?
Cs1 Sn2 3.8388(7) . ?
Cs1 Sn2 3.8388(7) 9 ?
Cs1 Sn2 3.8388(7) 7 ?
Cs1 Sn2 3.8388(7) 28 ?
Cs1 Sn2 3.8388(7) 33 ?
Cs1 Sn2 3.8388(7) 31 ?
Cs1 Sn2 3.8388(7) 4 ?
Cs1 Sn31 3.961(13) . ?
Cs1 Sn31 3.961(13) 27 ?
Cs1 Sn31 3.961(13) 3 ?
Cs1 Sn31 3.961(13) 26 ?
Cs1 Sn31 3.961(13) 2 ?
Cs1 Sn31 3.961(13) 25 ?
Cs1 Sn31 3.961(13) 31 ?
Cs1 Sn31 3.961(13) 7 ?
Cs1 Sn31 3.961(13) 30 ?
Cs1 Sn31 3.961(13) 6 ?
Cs1 Sn31 3.961(13) 28 ?
Cs1 Sn31 3.961(13) 4 ?
Cs2 Sn32 3.905(7) 18 ?
Cs2 Sn32 3.905(7) 4 ?
Cs2 Sn32 3.905(7) . ?
Cs2 Sn32 3.905(7) 39_666 ?
Cs2 Sn32 3.905(7) 15_554 ?
Cs2 Sn32 3.905(7) 25_565 ?
Cs2 Sn32 3.905(7) 42_665 ?
Cs2 Sn32 3.905(7) 28_565 ?
Cs2 Sn31 4.068(5) 18 ?
Cs2 Sn31 4.068(5) 4 ?
Cs2 Sn31 4.068(5) . ?
Cs2 Sn31 4.068(5) 39_666 ?
Cs2 Sn31 4.068(5) 15_554 ?
Cs2 Sn31 4.068(5) 25_565 ?
Cs2 Sn31 4.068(5) 42_665 ?
Cs2 Sn31 4.068(5) 28_565 ?
Cs2 Sn1 4.2798(4) 27_665 ?
Cs2 Sn1 4.2798(4) 26_565 ?
Cs2 Sn1 4.2798(4) 3 ?
Cs2 Sn1 4.2798(4) 2 ?
Sn1 Sn32 2.32(3) 38_666 ?
Sn1 Sn32 2.32(3) 3 ?
Sn1 Sn32 2.32(3) 19_545 ?
Sn1 Sn32 2.32(3) 6_556 ?
Sn1 Sn31 2.860(13) 38_666 ?
Sn1 Sn31 2.860(13) 3 ?
Sn1 Sn31 2.860(13) 19_545 ?
Sn1 Sn31 2.860(13) 6_556 ?
Sn1 Cs2 4.2798(4) 27_556 ?
Sn1 Cs2 4.2798(4) 26_656 ?
Sn1 Cs2 4.2798(4) 3 ?
Sn1 Cs2 4.2798(4) 2 ?
Sn1 Sn2 4.5038(4) 40_666 ?
Sn1 Sn2 4.5038(4) 33 ?
Sn1 Sn2 4.5038(4) 19_545 ?
Sn1 Sn2 4.5038(4) 4_556 ?
Sn1 Sn2 4.5038(4) 37_666 ?
Sn1 Sn2 4.5038(4) . ?
Sn1 Sn2 4.5038(4) 45_656 ?
Sn1 Sn2 4.5038(4) 7_556 ?
Sn2 Sn31 2.800(5) 3 ?
Sn2 Sn31 2.800(5) 2 ?
Sn2 Sn31 2.800(5) . ?
Sn2 Sn2 2.8057(13) 37_666 ?
Sn2 Sn32 3.031(15) 3 ?
Sn2 Sn32 3.031(15) . ?
Sn2 Sn32 3.031(15) 2 ?
Sn2 Sn2 4.4326(8) 33 ?
Sn2 Sn2 4.4326(8) 31 ?
Sn2 Sn2 4.4326(8) 4 ?
Sn2 Sn32 4.441(6) 39_666 ?
Sn2 Sn32 4.441(6) 38_666 ?
Sn2 Sn32 4.441(6) 37_666 ?
Sn2 Sn31 4.484(9) 7 ?
Sn2 Sn31 4.484(9) 30 ?
Sn2 Sn31 4.484(9) 4 ?
Sn2 Cs2 4.5038(4) 3 ?
Sn31 Sn32 0.545(18) . ?
Sn31 Sn31 2.766(12) 4 ?
Sn31 Sn2 2.800(5) 31 ?
Sn31 Sn1 2.860(13) 2 ?
Sn31 Sn32 3.05(2) 4 ?
Sn31 Cs2 4.068(5) 25_565 ?
Sn31 Sn32 4.20(4) 28_565 ?
Sn31 Sn32 4.26(3) 37_666 ?
Sn31 Sn32 4.26(3) 16_455 ?
Sn31 Sn2 4.484(9) 9 ?
Sn31 Sn2 4.484(9) 4 ?
Sn31 Sn2 4.555(4) 37_666 ?
Sn31 Sn2 4.555(4) 21_455 ?
Sn31 Sn31 4.595(15) 31 ?
Sn31 Sn31 4.595(15) 30 ?
Sn31 Sn31 4.595(15) 2 ?
Sn31 Sn31 4.595(15) 3 ?
Sn32 Sn1 2.32(3) 2 ?
Sn32 Sn2 3.031(15) 31 ?
Sn32 Sn31 3.05(2) 4 ?
Sn32 Sn32 3.26(3) 4 ?
Sn32 Cs2 3.905(7) 25_565 ?
Sn32 Sn31 4.20(4) 28_565 ?
Sn32 Sn31 4.26(3) 37_666 ?
Sn32 Sn31 4.26(3) 16_455 ?
Sn32 Sn2 4.441(6) 37_666 ?
